data_4108338
loop_
_publ_author_name
'Guilong Li'
'Frank R. Fronczek'
'Jon C. Antilla'

_publ_contact_author_address
;
Department of Chemistry, University of South Florida, 
4202 East Fowler Avenue CHE205A, Tampa, Florida 33620
;
_publ_contact_author_email jantilla@cas.usf.edu
_publ_contact_author_name 'Jon C. Antilla'
_publ_contact_author_phone 813-974-7438
_publ_section_title
;
 Catalytic Asymmetric Addition of Alcohols to Imines: Enantioselective
 Preparation of Chiral N,O-Aminals
;
_journal_name_full 'Journal of the American Chemical Society'
_journal_page_first 12216
_journal_page_last 12217
_journal_paper_doi 10.1021/ja8033334
_journal_volume 130
_journal_year 2008
_chemical_absolute_configuration R
_chemical_formula_moiety 'C16 H16 Cl N O2'
_chemical_formula_sum 'C16 H16 Cl N O2'
_chemical_formula_weight 289.75
_chemical_melting_point 394(1)
_chemical_name_common (R)-N-((2-chloroethoxy)(phenyl)methyl)benzamide
_chemical_name_systematic ?
_space_group_IT_number 19
_symmetry_cell_setting orthorhombic
_symmetry_space_group_name_Hall 'P 2ac 2ab'
_symmetry_space_group_name_H-M 'P 21 21 21'
_atom_sites_solution_hydrogens geom
_atom_sites_solution_primary direct
_atom_sites_solution_secondary difmap
_audit_creation_method SHELXL-97
_cell_angle_alpha 90
_cell_angle_beta 90
_cell_angle_gamma 90
_cell_formula_units_Z 4
_cell_length_a 5.0990(10)
_cell_length_b 11.694(2)
_cell_length_c 23.476(5)
_cell_measurement_reflns_used 1895
_cell_measurement_temperature 90
_cell_measurement_theta_max 27.8
_cell_measurement_theta_min 2.5
_cell_volume 1399.8(5)
_computing_cell_refinement 'HKL Scalepack (Otwinowski & Minor 1997)'
_computing_data_collection 'COLLECT (Nonius, 2000)'
_computing_data_reduction 'HKL Denzo and Scalepack (Otwinowski & Minor 1997)'
_computing_molecular_graphics 'ORTEP-3 for Windows (Farrugia, 1997)'
_computing_publication_material 'SHELXL-97 (Sheldrick, 1997)'
_computing_structure_refinement 'SHELXL-97 (Sheldrick, 1997)'
_computing_structure_solution 'SIR97 (Altomare  et al., 1999)'
_diffrn_ambient_temperature 90
_diffrn_measured_fraction_theta_full 0.997
_diffrn_measured_fraction_theta_max 0.997
_diffrn_measurement_device 'KappaCCD (with Oxford Cryostream)'
_diffrn_measurement_method ' \w scans with \k offsets'
_diffrn_radiation_monochromator graphite
_diffrn_radiation_source 'fine-focus sealed tube'
_diffrn_radiation_type MoK\a
_diffrn_radiation_wavelength 0.71073
_diffrn_reflns_av_R_equivalents 0.078
_diffrn_reflns_av_sigmaI/netI 0.0778
_diffrn_reflns_limit_h_max 6
_diffrn_reflns_limit_h_min -6
_diffrn_reflns_limit_k_max 15
_diffrn_reflns_limit_k_min -15
_diffrn_reflns_limit_l_max 30
_diffrn_reflns_limit_l_min -30
_diffrn_reflns_number 10988
_diffrn_reflns_theta_full 25.0
_diffrn_reflns_theta_max 27.9
_diffrn_reflns_theta_min 3.1
_diffrn_standards_number 0
_exptl_absorpt_coefficient_mu 0.273
_exptl_absorpt_correction_T_max 0.992
_exptl_absorpt_correction_T_min 0.903
_exptl_absorpt_correction_type multi-scan
_exptl_absorpt_process_details 'Denzo and Scalepack (Otwinowski & Minor, 1997)'
_exptl_crystal_colour colorless
_exptl_crystal_density_diffrn 1.375
_exptl_crystal_description needle
_exptl_crystal_F_000 608
_exptl_crystal_size_max 0.34
_exptl_crystal_size_mid 0.05
_exptl_crystal_size_min 0.03
_refine_diff_density_max 0.27
_refine_diff_density_min -0.31
_refine_diff_density_rms 0.063
_refine_ls_abs_structure_details 'Flack (1983) '
_refine_ls_abs_structure_Flack -0.13(8)
_refine_ls_extinction_coef 0.0069(8)
_refine_ls_extinction_expression Fc^*^=kFc[1+0.001xFc^2^\l^3^/sin(2\q)]^-1/4^
_refine_ls_extinction_method SHELXL
_refine_ls_goodness_of_fit_ref 1.069
_refine_ls_hydrogen_treatment mixed
_refine_ls_matrix_type full
_refine_ls_number_parameters 185
_refine_ls_number_reflns 3318
_refine_ls_number_restraints 0
_refine_ls_restrained_S_all 1.069
_refine_ls_R_factor_all 0.086
_refine_ls_R_factor_gt 0.051
_refine_ls_shift/su_max 0.000
_refine_ls_shift/su_mean 0.000
_refine_ls_structure_factor_coef Fsqd
_refine_ls_weighting_details 'calc w=1/[\s^2^(Fo^2^)+(0.0166P)^2^+0.7580P] where P=(Fo^2^+2Fc^2^)/3'
_refine_ls_weighting_scheme calc
_refine_ls_wR_factor_gt 0.078
_refine_ls_wR_factor_ref 0.089
_reflns_number_gt 2520
_reflns_number_total 3318
_reflns_threshold_expression I>2\s(I)
_cod_data_source_file ja8033334_si_003.cif
_cod_data_source_block 2-258
_cod_original_sg_symbol_H-M 'P 21 21 21 '
_cod_database_code 4108338

loop_
_symmetry_equiv_pos_as_xyz
'x, y, z'
'-x+1/2, -y, z+1/2'
'x+1/2, -y+1/2, -z'
'-x, y+1/2, -z+1/2'

loop_
_atom_site_label
_atom_site_type_symbol
_atom_site_fract_x
_atom_site_fract_y
_atom_site_fract_z
_atom_site_U_iso_or_equiv
_atom_site_adp_type
_atom_site_occupancy
_atom_site_symmetry_multiplicity
_atom_site_calc_flag
_atom_site_refinement_flags
Cl1 Cl 0.72542(13) 0.28172(6) 0.44769(3) 0.02378(18) Uani 1 1 d .
O1 O 0.6208(3) 0.43309(15) 0.33953(8) 0.0190(4) Uani 1 1 d .
O2 O 0.2025(3) 0.67563(14) 0.35605(8) 0.0209(4) Uani 1 1 d .
N1 N 0.6365(4) 0.6361(2) 0.34819(10) 0.0158(5) Uani 1 1 d .
H1N H 0.790(6) 0.654(2) 0.3550(11) 0.019 Uiso 1 1 d .
C1 C 0.4411(5) 0.2951(2) 0.40296(12) 0.0183(6) Uani 1 1 d .
H1A H 0.4541 0.2398 0.3712 0.022 Uiso 1 1 calc R
H1B H 0.2825 0.2761 0.4254 0.022 Uiso 1 1 calc R
C2 C 0.4136(5) 0.4133(2) 0.37923(13) 0.0209(6) Uani 1 1 d .
H2A H 0.2419 0.4213 0.3600 0.025 Uiso 1 1 calc R
H2B H 0.4223 0.4702 0.4104 0.025 Uiso 1 1 calc R
C3 C 0.5983(5) 0.5392(2) 0.31026(11) 0.0161(6) Uani 1 1 d .
H3 H 0.4190 0.5444 0.2932 0.019 Uiso 1 1 calc R
C4 C 0.7992(5) 0.5400(2) 0.26253(10) 0.0154(5) Uani 1 1 d .
C5 C 0.9423(5) 0.4430(2) 0.24831(12) 0.0184(6) Uani 1 1 d .
H5 H 0.9136 0.3735 0.2683 0.022 Uiso 1 1 calc R
C6 C 1.1275(5) 0.4473(2) 0.20489(11) 0.0200(6) Uani 1 1 d .
H6 H 1.2274 0.3810 0.1960 0.024 Uiso 1 1 calc R
C7 C 1.1676(5) 0.5463(2) 0.17465(11) 0.0204(6) Uani 1 1 d .
H7 H 1.2945 0.5488 0.1451 0.025 Uiso 1 1 calc R
C8 C 1.0208(5) 0.6428(2) 0.18777(13) 0.0213(6) Uani 1 1 d .
H8 H 1.0459 0.7113 0.1667 0.026 Uiso 1 1 calc R
C9 C 0.8378(5) 0.6398(2) 0.23139(11) 0.0203(6) Uani 1 1 d .
H9 H 0.7382 0.7062 0.2401 0.024 Uiso 1 1 calc R
C10 C 0.4336(5) 0.6980(2) 0.36868(11) 0.0163(6) Uani 1 1 d .
C11 C 0.4958(5) 0.7950(2) 0.40769(11) 0.0150(6) Uani 1 1 d .
C12 C 0.7106(5) 0.7954(2) 0.44460(11) 0.0165(5) Uani 1 1 d .
H12 H 0.8326 0.7340 0.4440 0.020 Uiso 1 1 calc R
C13 C 0.7452(5) 0.8857(2) 0.48215(10) 0.0180(6) Uani 1 1 d .
H13 H 0.8899 0.8852 0.5076 0.022 Uiso 1 1 calc R
C14 C 0.5714(5) 0.9763(2) 0.48288(12) 0.0196(6) Uani 1 1 d .
H14 H 0.5972 1.0379 0.5087 0.023 Uiso 1 1 calc R
C15 C 0.3598(5) 0.9775(2) 0.44597(12) 0.0196(6) Uani 1 1 d .
H15 H 0.2416 1.0402 0.4460 0.024 Uiso 1 1 calc R
C16 C 0.3209(5) 0.8867(2) 0.40886(11) 0.0183(6) Uani 1 1 d .
H16 H 0.1738 0.8870 0.3840 0.022 Uiso 1 1 calc R

loop_
_atom_site_aniso_label
_atom_site_aniso_U_11
_atom_site_aniso_U_22
_atom_site_aniso_U_33
_atom_site_aniso_U_23
_atom_site_aniso_U_13
_atom_site_aniso_U_12
Cl1 0.0212(3) 0.0299(4) 0.0202(3) 0.0014(3) -0.0014(3) -0.0032(3)
O1 0.0189(9) 0.0189(10) 0.0191(11) 0.0012(8) 0.0061(8) 0.0010(8)
O2 0.0123(9) 0.0236(10) 0.0267(11) -0.0057(8) -0.0015(8) -0.0005(8)
N1 0.0107(10) 0.0190(12) 0.0178(13) -0.0038(10) 0.0007(9) -0.0015(9)
C1 0.0157(12) 0.0222(14) 0.0169(15) 0.0013(13) 0.0003(11) -0.0034(12)
C2 0.0188(13) 0.0227(15) 0.0213(16) 0.0003(13) 0.0079(13) 0.0002(12)
C3 0.0163(12) 0.0148(13) 0.0171(14) -0.0018(13) -0.0006(11) 0.0000(12)
C4 0.0124(11) 0.0179(12) 0.0160(13) -0.0021(11) -0.0037(11) -0.0018(12)
C5 0.0201(13) 0.0199(15) 0.0151(14) -0.0017(13) -0.0032(12) -0.0004(12)
C6 0.0188(13) 0.0220(15) 0.0191(15) -0.0021(13) 0.0010(12) 0.0025(12)
C7 0.0158(12) 0.0270(15) 0.0185(15) -0.0006(13) 0.0029(11) -0.0019(12)
C8 0.0218(14) 0.0189(15) 0.0232(16) -0.0002(14) 0.0021(12) -0.0049(12)
C9 0.0181(13) 0.0192(14) 0.0236(16) -0.0021(12) 0.0017(12) 0.0017(11)
C10 0.0137(12) 0.0203(14) 0.0148(15) 0.0047(12) 0.0016(11) -0.0017(11)
C11 0.0127(11) 0.0157(13) 0.0164(14) 0.0041(13) 0.0037(10) -0.0015(11)
C12 0.0156(11) 0.0172(12) 0.0168(13) 0.0040(12) 0.0027(12) 0.0009(11)
C13 0.0186(13) 0.0196(13) 0.0157(14) -0.0002(12) -0.0009(13) -0.0049(13)
C14 0.0220(13) 0.0197(15) 0.0171(15) -0.0025(13) 0.0045(12) -0.0038(12)
C15 0.0200(12) 0.0161(14) 0.0228(15) 0.0003(13) 0.0046(13) 0.0019(11)
C16 0.0133(12) 0.0239(14) 0.0177(15) 0.0004(12) -0.0015(11) -0.0015(11)

loop_
_atom_type_symbol
_atom_type_description
_atom_type_scat_dispersion_real
_atom_type_scat_dispersion_imag
_atom_type_scat_source
C C 0.0033 0.0016 'International Tables Vol C Tables 4.2.6.8 and 6.1.1.4'
H H 0.0000 0.0000 'International Tables Vol C Tables 4.2.6.8 and 6.1.1.4'
Cl Cl 0.1484 0.1585 'International Tables Vol C Tables 4.2.6.8 and 6.1.1.4'
N N 0.0061 0.0033 'International Tables Vol C Tables 4.2.6.8 and 6.1.1.4'
O O 0.0106 0.0060 'International Tables Vol C Tables 4.2.6.8 and 6.1.1.4'

loop_
_geom_angle_atom_site_label_1
_geom_angle_atom_site_label_2
_geom_angle_atom_site_label_3
_geom_angle
C3 O1 C2 113.38(18)
C10 N1 C3 122.2(2)
C10 N1 H1N 121.5(19)
C3 N1 H1N 116.2(19)
C2 C1 Cl1 111.95(19)
C2 C1 H1A 109.2
Cl1 C1 H1A 109.2
C2 C1 H1B 109.2
Cl1 C1 H1B 109.2
H1A C1 H1B 107.9
O1 C2 C1 108.9(2)
O1 C2 H2A 109.9
C1 C2 H2A 109.9
O1 C2 H2B 109.9
C1 C2 H2B 109.9
H2A C2 H2B 108.3
O1 C3 N1 111.9(2)
O1 C3 C4 107.9(2)
N1 C3 C4 110.9(2)
O1 C3 H3 108.7
N1 C3 H3 108.7
C4 C3 H3 108.7
C5 C4 C9 119.0(2)
C5 C4 C3 121.8(2)
C9 C4 C3 119.2(2)
C4 C5 C6 120.2(3)
C4 C5 H5 119.9
C6 C5 H5 119.9
C7 C6 C5 120.7(3)
C7 C6 H6 119.7
C5 C6 H6 119.7
C6 C7 C8 119.4(2)
C6 C7 H7 120.3
C8 C7 H7 120.3
C9 C8 C7 120.4(3)
C9 C8 H8 119.8
C7 C8 H8 119.8
C8 C9 C4 120.3(3)
C8 C9 H9 119.8
C4 C9 H9 119.8
O2 C10 N1 121.9(2)
O2 C10 C11 120.5(2)
N1 C10 C11 117.6(2)
C16 C11 C12 119.1(2)
C16 C11 C10 117.4(2)
C12 C11 C10 123.4(2)
C13 C12 C11 119.8(2)
C13 C12 H12 120.1
C11 C12 H12 120.1
C14 C13 C12 120.7(2)
C14 C13 H13 119.6
C12 C13 H13 119.6
C13 C14 C15 120.0(2)
C13 C14 H14 120.0
C15 C14 H14 120.0
C14 C15 C16 119.8(2)
C14 C15 H15 120.1
C16 C15 H15 120.1
C15 C16 C11 120.6(2)
C15 C16 H16 119.7
C11 C16 H16 119.7

loop_
_geom_bond_atom_site_label_1
_geom_bond_atom_site_label_2
_geom_bond_distance
Cl1 C1 1.797(3)
O1 C3 1.423(3)
O1 C2 1.428(3)
O2 C10 1.243(3)
N1 C10 1.351(3)
N1 C3 1.455(3)
N1 H1N 0.83(3)
C1 C2 1.496(4)
C1 H1A 0.9900
C1 H1B 0.9900
C2 H2A 0.9900
C2 H2B 0.9900
C3 C4 1.518(3)
C3 H3 1.0000
C4 C5 1.389(4)
C4 C9 1.391(4)
C5 C6 1.390(4)
C5 H5 0.9500
C6 C7 1.374(4)
C6 H6 0.9500
C7 C8 1.388(4)
C7 H7 0.9500
C8 C9 1.386(4)
C8 H8 0.9500
C9 H9 0.9500
C10 C11 1.492(4)
C11 C16 1.395(3)
C11 C12 1.397(3)
C12 C13 1.387(3)
C12 H12 0.9500
C13 C14 1.382(4)
C13 H13 0.9500
C14 C15 1.384(4)
C14 H14 0.9500
C15 C16 1.387(4)
C15 H15 0.9500
C16 H16 0.9500

loop_
_geom_hbond_atom_site_label_D
_geom_hbond_atom_site_label_H
_geom_hbond_atom_site_label_A
_geom_hbond_distance_DH
_geom_hbond_distance_HA
_geom_hbond_distance_DA
_geom_hbond_angle_DHA
_geom_hbond_site_symmetry_A
N1 H1N O2 0.83(3) 2.12(3) 2.929(3) 167(3) 1_655

loop_
_geom_torsion_atom_site_label_1
_geom_torsion_atom_site_label_2
_geom_torsion_atom_site_label_3
_geom_torsion_atom_site_label_4
_geom_torsion
C3 O1 C2 C1 174.2(2)
Cl1 C1 C2 O1 68.5(3)
C2 O1 C3 N1 67.8(3)
C2 O1 C3 C4 -170.0(2)
C10 N1 C3 O1 -101.6(3)
C10 N1 C3 C4 137.9(3)
O1 C3 C4 C5 8.5(3)
N1 C3 C4 C5 131.4(2)
O1 C3 C4 C9 -172.8(2)
N1 C3 C4 C9 -49.9(3)
C9 C4 C5 C6 2.2(4)
C3 C4 C5 C6 -179.0(2)
C4 C5 C6 C7 -1.4(4)
C5 C6 C7 C8 -0.1(4)
C6 C7 C8 C9 0.8(4)
C7 C8 C9 C4 0.0(4)
C5 C4 C9 C8 -1.5(4)
C3 C4 C9 C8 179.7(2)
C3 N1 C10 O2 -0.3(4)
C3 N1 C10 C11 179.5(2)
O2 C10 C11 C16 -28.2(4)
N1 C10 C11 C16 152.0(2)
O2 C10 C11 C12 148.4(3)
N1 C10 C11 C12 -31.3(4)
C16 C11 C12 C13 0.8(4)
C10 C11 C12 C13 -175.8(2)
C11 C12 C13 C14 -1.0(4)
C12 C13 C14 C15 0.2(4)
C13 C14 C15 C16 0.9(4)
C14 C15 C16 C11 -1.1(4)
C12 C11 C16 C15 0.3(4)
C10 C11 C16 C15 177.1(2)
